data_7014229
loop_
_publ_author_name
'Cotgreave, Jamie H.'
'Colclough, David'
'Kociok-K\"ohn, Gabriele'
'Ruggiero, Giuseppe'
'Frost, Christopher G.'
'Weller, Andrew S.'

_publ_section_title
;
 Well-defined indium(III)N-heterocyclic carbene complexes with triflate
 ligands: structural models for the In(OTf)3 catalyst.
;
_journal_issue 10
_journal_name_full 'Dalton transactions (Cambridge, England : 2003)'
_journal_page_first 1519
_journal_page_last 1520
_journal_paper_doi 10.1039/b404179h
_journal_year 2004
_chemical_formula_moiety 'C23 H30 Cl In N2'
_chemical_formula_sum 'C23 H30 Cl In N2'
_chemical_formula_weight 484.76
_chemical_name_common 'Compound 1'
_chemical_name_systematic
;
?
;
_space_group_IT_number 2
_symmetry_cell_setting triclinic
_symmetry_space_group_name_Hall '-P 1'
_symmetry_space_group_name_H-M 'P -1'
_atom_sites_solution_hydrogens geom
_atom_sites_solution_primary direct
_atom_sites_solution_secondary difmap
_audit_creation_method SHELXL-97
_cell_angle_alpha 68.7250(10)
_cell_angle_beta 86.5340(10)
_cell_angle_gamma 75.1380(10)
_cell_formula_units_Z 2
_cell_length_a 8.28900(10)
_cell_length_b 11.08700(10)
_cell_length_c 13.6710(2)
_cell_measurement_reflns_used 25
_cell_measurement_temperature 150(2)
_cell_measurement_theta_max 18
_cell_measurement_theta_min 12
_cell_volume 1130.84(3)
_computing_cell_refinement 'HKL Scalepack (Otwinowski & Minor 1997)'
_computing_data_collection 'Collect, Nonius program suite version 1.9 (1997)'
_computing_data_reduction 'Denzo and Scalepack (Otwinowski & Minor, 1997)'
_computing_molecular_graphics
;
ORTEP3 for Windows - L. J. Farrugia, J. Appl. Crystallogr. 1997,
30, 565
;
_computing_publication_material 'SHELX97-2, G. M. Sheldrick'
_computing_structure_refinement
;
SHELX97-2 Program for Crystal Structure Analysis. G. M.
Sheldrick,
Institut f. Anorg. Chemie der Universitat, Tammanstrasse 4,
D-3400 Gottingen, Germany, 1998.
;
_computing_structure_solution
;
SIR97- Altomare A., Burla M.C., Camalli M., Cascarano G.L.,
Giacovazzo C. ,
Guagliardi A., Moliterni A.G.G., Polidori G.,Spagna R.
(1999) J. Appl. Cryst. 32, 115-119.
;
_diffrn_ambient_temperature 150(2)
_diffrn_measured_fraction_theta_full 0.982
_diffrn_measured_fraction_theta_max 0.982
_diffrn_measurement_device_type KappaCCD
_diffrn_measurement_method KappaCCD
_diffrn_radiation_monochromator graphite
_diffrn_radiation_source 'fine-focus sealed tube'
_diffrn_radiation_type MoK\a
_diffrn_radiation_wavelength 0.71073
_diffrn_reflns_av_R_equivalents 0.0450
_diffrn_reflns_av_sigmaI/netI 0.0452
_diffrn_reflns_limit_h_max 10
_diffrn_reflns_limit_h_min -10
_diffrn_reflns_limit_k_max 14
_diffrn_reflns_limit_k_min -14
_diffrn_reflns_limit_l_max 17
_diffrn_reflns_limit_l_min -17
_diffrn_reflns_number 16860
_diffrn_reflns_theta_full 27.66
_diffrn_reflns_theta_max 27.66
_diffrn_reflns_theta_min 4.00
_diffrn_standards_decay_% 0
_exptl_absorpt_coefficient_mu 1.173
_exptl_absorpt_correction_type none
_exptl_crystal_colour Colourless
_exptl_crystal_density_diffrn 1.424
_exptl_crystal_density_method 'not measured'
_exptl_crystal_description Block
_exptl_crystal_F_000 496
_exptl_crystal_size_max 0.13
_exptl_crystal_size_mid 0.10
_exptl_crystal_size_min 0.10
_refine_diff_density_max 0.860
_refine_diff_density_min -1.101
_refine_diff_density_rms 0.139
_refine_ls_extinction_coef 0.0060(9)
_refine_ls_extinction_expression Fc^*^=kFc[1+0.001xFc^2^\l^3^/sin(2\q)]^-1/4^
_refine_ls_extinction_method SHELXL
_refine_ls_goodness_of_fit_ref 1.067
_refine_ls_hydrogen_treatment constr
_refine_ls_matrix_type full
_refine_ls_number_parameters 253
_refine_ls_number_reflns 5183
_refine_ls_number_restraints 0
_refine_ls_restrained_S_all 1.067
_refine_ls_R_factor_all 0.0349
_refine_ls_R_factor_gt 0.0279
_refine_ls_shift/su_max 0.001
_refine_ls_shift/su_mean 0.000
_refine_ls_structure_factor_coef Fsqd
_refine_ls_weighting_details
;
calc w=1/[\s^2^(Fo^2^)+(0.0252P)^2^+0.5693P] where
P=(Fo^2^+2Fc^2^)/3
;
_refine_ls_weighting_scheme calc
_refine_ls_wR_factor_gt 0.0651
_refine_ls_wR_factor_ref 0.0685
_reflns_number_gt 4708
_reflns_number_total 5183
_reflns_threshold_expression >2sigma(I)
_cod_data_source_file b404179h.txt
_cod_data_source_block k03asw25
_cod_depositor_comments
;
The following automatic conversions were performed:
'_symmetry_cell_setting' value 'Triclinic' changed to 'triclinic'
according to '/home/saulius/struct/CIF-dictionaries/cif_core.dic'
dictionary named 'cif_core.dic' version 2.4.1 from
2010-06-29.

'_exptl_absorpt_correction_type' value 'None' changed to
'none' according to '/home/saulius/struct/CIF-dictionaries/cif_core.dic'
dictionary named 'cif_core.dic' version 2.4.1 from 2010-06-29.

Automatic conversion script
Id: cif_fix_enum 1527 2010-12-29 10:47:43Z saulius 
;
_cod_original_cell_volume 1130.84(2)
_cod_original_sg_symbol_H-M P-1
_cod_database_code 7014229

loop_
_symmetry_equiv_pos_as_xyz
'x, y, z'
'-x, -y, -z'

loop_
_atom_site_label
_atom_site_type_symbol
_atom_site_fract_x
_atom_site_fract_y
_atom_site_fract_z
_atom_site_U_iso_or_equiv
_atom_site_adp_type
_atom_site_occupancy
_atom_site_symmetry_multiplicity
_atom_site_calc_flag
_atom_site_refinement_flags
_atom_site_disorder_assembly
_atom_site_disorder_group
In1 In 0.200448(17) 0.080539(15) -0.218587(11) 0.02148(7) Uani 1 1 d . . .
Cl1 Cl 0.11556(7) 0.09745(6) -0.39496(4) 0.02946(13) Uani 1 1 d . . .
C11 C 0.5988(3) -0.2002(2) -0.26991(16) 0.0231(4) Uani 1 1 d . . .
N2 N 0.4778(2) 0.24170(18) -0.33385(14) 0.0219(4) Uani 1 1 d . . .
C20 C 0.2682(3) 0.4527(2) -0.42199(16) 0.0219(4) Uani 1 1 d . . .
N1 N 0.5888(2) 0.03141(18) -0.28804(14) 0.0221(4) Uani 1 1 d . . .
C19 C 0.1661(3) 0.5716(2) -0.41792(17) 0.0234(4) Uani 1 1 d . . .
H19 H 0.0919 0.6291 -0.4758 0.028 Uiso 1 1 calc R . .
C3 C 0.6325(3) 0.2271(2) -0.37945(19) 0.0301(5) Uani 1 1 d . . .
H3 H 0.6801 0.2971 -0.4225 0.036 Uiso 1 1 calc R . .
C7 C 0.7091(3) -0.1538(2) -0.12890(18) 0.0263(5) Uani 1 1 d . . .
C17 C 0.2801(3) 0.5238(2) -0.24743(18) 0.0274(5) Uani 1 1 d . . .
H17 H 0.2859 0.5494 -0.1888 0.033 Uiso 1 1 calc R . .
C2 C 0.7018(3) 0.0954(3) -0.3511(2) 0.0319(5) Uani 1 1 d . . .
H2 H 0.8075 0.0541 -0.3705 0.038 Uiso 1 1 calc R . .
C8 C 0.7547(3) -0.2901(2) -0.07201(18) 0.0281(5) Uani 1 1 d . . .
H8 H 0.8089 -0.3211 -0.0049 0.034 Uiso 1 1 calc R . .
C23 C 0.2670(3) 0.4173(2) -0.51900(18) 0.0295(5) Uani 1 1 d . . .
H23A H 0.3721 0.4238 -0.5550 0.044 Uiso 1 1 calc R . .
H23B H 0.1732 0.4795 -0.5663 0.044 Uiso 1 1 calc R . .
H23C H 0.2550 0.3258 -0.4984 0.044 Uiso 1 1 calc R . .
C6 C 0.6305(3) -0.1113(2) -0.22751(17) 0.0223(4) Uani 1 1 d . . .
C16 C 0.3819(3) 0.4030(2) -0.24674(17) 0.0251(5) Uani 1 1 d . . .
C22 C 0.0585(3) 0.7390(3) -0.3285(2) 0.0355(6) Uani 1 1 d . . .
H22A H 0.0178 0.7258 -0.2575 0.053 Uiso 1 1 calc R . .
H22B H -0.0366 0.7686 -0.3781 0.053 Uiso 1 1 calc R . .
H22C H 0.1222 0.8071 -0.3483 0.053 Uiso 1 1 calc R . .
C18 C 0.1697(3) 0.6089(2) -0.33090(18) 0.0259(5) Uani 1 1 d . . .
C15 C 0.3723(3) 0.3683(2) -0.33496(17) 0.0215(4) Uani 1 1 d . . .
C9 C 0.7235(3) -0.3831(2) -0.11002(18) 0.0270(5) Uani 1 1 d . . .
C12 C 0.7418(3) -0.0564(3) -0.0841(2) 0.0375(6) Uani 1 1 d . . .
H12A H 0.6369 -0.0117 -0.0610 0.056 Uiso 1 1 calc R . .
H12B H 0.7885 0.0106 -0.1380 0.056 Uiso 1 1 calc R . .
H12C H 0.8214 -0.1045 -0.0240 0.056 Uiso 1 1 calc R . .
C21 C 0.4987(3) 0.3125(3) -0.1547(2) 0.0358(6) Uani 1 1 d . . .
H21A H 0.4994 0.3585 -0.1056 0.054 Uiso 1 1 calc R . .
H21B H 0.6117 0.2890 -0.1795 0.054 Uiso 1 1 calc R . .
H21C H 0.4611 0.2308 -0.1189 0.054 Uiso 1 1 calc R . .
C10 C 0.6461(3) -0.3356(2) -0.20895(18) 0.0265(5) Uani 1 1 d . . .
H10 H 0.6247 -0.3980 -0.2359 0.032 Uiso 1 1 calc R . .
C14 C 0.5192(3) -0.1521(3) -0.37809(18) 0.0330(5) Uani 1 1 d . . .
H14A H 0.6029 -0.1304 -0.4310 0.050 Uiso 1 1 calc R . .
H14B H 0.4277 -0.0721 -0.3881 0.050 Uiso 1 1 calc R . .
H14C H 0.4754 -0.2225 -0.3856 0.050 Uiso 1 1 calc R . .
C13 C 0.7719(4) -0.5303(3) -0.0452(2) 0.0371(6) Uani 1 1 d . . .
H13A H 0.8636 -0.5489 0.0044 0.056 Uiso 1 1 calc R . .
H13B H 0.8081 -0.5813 -0.0916 0.056 Uiso 1 1 calc R . .
H13C H 0.6756 -0.5566 -0.0063 0.056 Uiso 1 1 calc R . .
C5 C 0.2322(3) -0.1239(2) -0.1133(2) 0.0342(5) Uani 1 1 d . . .
H5A H 0.2177 -0.1266 -0.0409 0.051 Uiso 1 1 calc R . .
H5B H 0.3445 -0.1763 -0.1196 0.051 Uiso 1 1 calc R . .
H5C H 0.1489 -0.1617 -0.1316 0.051 Uiso 1 1 calc R . .
C4 C 0.0277(3) 0.2510(3) -0.1963(2) 0.0326(5) Uani 1 1 d . . .
H4A H -0.0496 0.2197 -0.1414 0.049 Uiso 1 1 calc R . .
H4B H -0.0356 0.3081 -0.2621 0.049 Uiso 1 1 calc R . .
H4C H 0.0901 0.3022 -0.1752 0.049 Uiso 1 1 calc R . .
C1 C 0.4502(3) 0.1209(2) -0.27699(16) 0.0196(4) Uani 1 1 d . . .

loop_
_atom_site_aniso_label
_atom_site_aniso_U_11
_atom_site_aniso_U_22
_atom_site_aniso_U_33
_atom_site_aniso_U_23
_atom_site_aniso_U_13
_atom_site_aniso_U_12
In1 0.01736(10) 0.01933(10) 0.02453(10) -0.00479(6) 0.00419(6) -0.00453(6)
Cl1 0.0249(3) 0.0330(3) 0.0300(3) -0.0096(2) -0.0012(2) -0.0083(2)
C11 0.0196(10) 0.0240(11) 0.0233(10) -0.0089(9) 0.0043(8) -0.0015(9)
N2 0.0185(9) 0.0183(9) 0.0263(9) -0.0057(7) 0.0041(7) -0.0044(7)
C20 0.0225(10) 0.0185(11) 0.0234(10) -0.0047(8) 0.0045(8) -0.0084(9)
N1 0.0165(8) 0.0191(9) 0.0279(9) -0.0068(7) 0.0042(7) -0.0028(7)
C19 0.0214(10) 0.0193(11) 0.0253(10) -0.0027(9) 0.0022(8) -0.0060(9)
C3 0.0225(11) 0.0270(13) 0.0375(13) -0.0070(10) 0.0136(10) -0.0100(10)
C7 0.0206(10) 0.0245(12) 0.0323(11) -0.0112(10) -0.0003(9) -0.0016(9)
C17 0.0316(12) 0.0245(12) 0.0280(11) -0.0109(9) 0.0045(9) -0.0092(10)
C2 0.0222(11) 0.0288(13) 0.0410(13) -0.0100(11) 0.0132(10) -0.0068(10)
C8 0.0258(11) 0.0245(12) 0.0293(11) -0.0082(10) -0.0032(9) 0.0005(9)
C23 0.0356(13) 0.0261(12) 0.0256(11) -0.0083(9) 0.0018(10) -0.0075(10)
C6 0.0169(10) 0.0189(11) 0.0271(10) -0.0060(9) 0.0036(8) -0.0016(8)
C16 0.0237(11) 0.0243(12) 0.0256(11) -0.0057(9) 0.0015(9) -0.0084(9)
C22 0.0366(14) 0.0262(13) 0.0410(14) -0.0140(11) 0.0047(11) -0.0014(11)
C18 0.0250(11) 0.0198(11) 0.0313(11) -0.0072(9) 0.0064(9) -0.0070(9)
C15 0.0193(10) 0.0161(10) 0.0277(10) -0.0054(8) 0.0047(8) -0.0064(8)
C9 0.0251(11) 0.0207(11) 0.0303(11) -0.0073(9) 0.0029(9) -0.0005(9)
C12 0.0373(14) 0.0283(14) 0.0475(15) -0.0155(12) -0.0131(12) -0.0031(11)
C21 0.0371(14) 0.0328(14) 0.0339(13) -0.0117(11) -0.0072(11) -0.0016(11)
C10 0.0283(11) 0.0232(12) 0.0289(11) -0.0115(9) 0.0037(9) -0.0052(9)
C14 0.0395(14) 0.0292(13) 0.0270(11) -0.0115(10) -0.0026(10) 0.0000(11)
C13 0.0470(15) 0.0217(12) 0.0357(13) -0.0073(10) -0.0048(11) -0.0003(11)
C5 0.0349(13) 0.0251(13) 0.0346(13) -0.0009(10) 0.0057(10) -0.0096(11)
C4 0.0267(12) 0.0297(13) 0.0385(13) -0.0138(11) 0.0078(10) -0.0017(10)
C1 0.0166(9) 0.0171(10) 0.0230(10) -0.0056(8) 0.0011(8) -0.0030(8)

loop_
_atom_type_symbol
_atom_type_description
_atom_type_scat_dispersion_real
_atom_type_scat_dispersion_imag
_atom_type_scat_source
C C 0.0033 0.0016 'International Tables Vol C Tables 4.2.6.8 and 6.1.1.4'
H H 0.0000 0.0000 'International Tables Vol C Tables 4.2.6.8 and 6.1.1.4'
N N 0.0061 0.0033 'International Tables Vol C Tables 4.2.6.8 and 6.1.1.4'
Cl Cl 0.1484 0.1585 'International Tables Vol C Tables 4.2.6.8 and 6.1.1.4'
In In -0.7276 1.3100 'International Tables Vol C Tables 4.2.6.8 and 6.1.1.4'

loop_
_geom_angle_atom_site_label_1
_geom_angle_atom_site_label_2
_geom_angle_atom_site_label_3
_geom_angle
_geom_angle_site_symmetry_1
_geom_angle_site_symmetry_3
_geom_angle_publ_flag
C5 In1 C4 124.47(10) . . ?
C5 In1 C1 110.77(9) . . ?
C4 In1 C1 112.95(9) . . ?
C5 In1 Cl1 108.28(7) . . ?
C4 In1 Cl1 103.13(7) . . ?
C1 In1 Cl1 91.45(5) . . ?
C10 C11 C6 117.2(2) . . ?
C10 C11 C14 121.2(2) . . ?
C6 C11 C14 121.5(2) . . ?
C1 N2 C3 110.75(18) . . ?
C1 N2 C15 124.61(17) . . ?
C3 N2 C15 124.09(18) . . ?
C19 C20 C15 118.06(19) . . ?
C19 C20 C23 120.7(2) . . ?
C15 C20 C23 121.2(2) . . ?
C1 N1 C2 111.10(19) . . ?
C1 N1 C6 125.13(18) . . ?
C2 N1 C6 122.84(18) . . ?
C20 C19 C18 121.7(2) . . ?
C2 C3 N2 107.0(2) . . ?
C8 C7 C6 117.6(2) . . ?
C8 C7 C12 120.5(2) . . ?
C6 C7 C12 121.9(2) . . ?
C16 C17 C18 122.3(2) . . ?
C3 C2 N1 106.6(2) . . ?
C7 C8 C9 122.1(2) . . ?
C11 C6 C7 122.6(2) . . ?
C11 C6 N1 120.23(19) . . ?
C7 C6 N1 117.14(19) . . ?
C17 C16 C15 117.7(2) . . ?
C17 C16 C21 121.0(2) . . ?
C15 C16 C21 121.3(2) . . ?
C17 C18 C19 118.1(2) . . ?
C17 C18 C22 121.0(2) . . ?
C19 C18 C22 120.9(2) . . ?
C20 C15 C16 122.0(2) . . ?
C20 C15 N2 120.38(19) . . ?
C16 C15 N2 117.61(19) . . ?
C10 C9 C8 117.9(2) . . ?
C10 C9 C13 121.4(2) . . ?
C8 C9 C13 120.7(2) . . ?
C11 C10 C9 122.5(2) . . ?
N1 C1 N2 104.64(17) . . ?
N1 C1 In1 127.06(15) . . ?
N2 C1 In1 126.11(15) . . ?

loop_
_geom_bond_atom_site_label_1
_geom_bond_atom_site_label_2
_geom_bond_distance
_geom_bond_site_symmetry_2
_geom_bond_publ_flag
In1 C5 2.156(2) . ?
In1 C4 2.166(2) . ?
In1 C1 2.267(2) . ?
In1 Cl1 2.4807(6) . ?
C11 C10 1.390(3) . ?
C11 C6 1.394(3) . ?
C11 C14 1.507(3) . ?
N2 C1 1.353(3) . ?
N2 C3 1.389(3) . ?
N2 C15 1.447(3) . ?
C20 C19 1.390(3) . ?
C20 C15 1.392(3) . ?
C20 C23 1.515(3) . ?
N1 C1 1.352(3) . ?
N1 C2 1.387(3) . ?
N1 C6 1.453(3) . ?
C19 C18 1.398(3) . ?
C3 C2 1.341(3) . ?
C7 C8 1.386(3) . ?
C7 C6 1.397(3) . ?
C7 C12 1.505(3) . ?
C17 C16 1.385(3) . ?
C17 C18 1.390(3) . ?
C8 C9 1.394(3) . ?
C16 C15 1.404(3) . ?
C16 C21 1.503(3) . ?
C22 C18 1.510(3) . ?
C9 C10 1.390(3) . ?
C9 C13 1.505(3) . ?
